data_7210569
loop_
_publ_author_name
'Yang, Pan'
'Wu, Xiang Xia'
'Huo, Jian Zhong'
'Ding, Bin'
'Wang, Ying'
'Wang, XiuGuang'

_publ_section_title
;
 Hydrothermal synthesis and characterization of a series of luminescent
 Zn(ii) and Cd(ii) coordination polymers with the new versatile
 multidentate ligand 1,3-di-(1,2,4-triazol-4-yl)benzene
;
_journal_issue 40
_journal_name_full CrystEngComm
_journal_page_first 8097
_journal_paper_doi 10.1039/c3ce40946e
_journal_volume 15
_journal_year 2013
_chemical_formula_sum 'C20 H24 Cd F6 N12 O4 Si'
_chemical_formula_weight 751.00
_chemical_name_systematic
; 
 ? 
;
_space_group_IT_number 2
_symmetry_cell_setting triclinic
_symmetry_space_group_name_Hall '-P 1'
_symmetry_space_group_name_H-M 'P -1'
_atom_sites_solution_hydrogens geom
_atom_sites_solution_primary direct
_atom_sites_solution_secondary difmap
_audit_creation_method SHELXL-97
_cell_angle_alpha 113.6790(10)
_cell_angle_beta 91.9870(10)
_cell_angle_gamma 104.3270(10)
_cell_formula_units_Z 1
_cell_length_a 7.5550(5)
_cell_length_b 9.5468(6)
_cell_length_c 10.3006(6)
_cell_measurement_reflns_used 2295
_cell_measurement_temperature 173(2)
_cell_measurement_theta_max 28.30
_cell_measurement_theta_min 2.18
_cell_volume 651.67(7)
_computing_cell_refinement 'Bruker SAINT'
_computing_data_collection 'Bruker APEX2'
_computing_data_reduction 'Bruker SAINT'
_computing_molecular_graphics 'Bruker SHELXTL'
_computing_publication_material 'Bruker SHELXTL'
_computing_structure_refinement 'SHELXL-97 (Sheldrick, 1997)'
_computing_structure_solution 'SHELXS-97 (Sheldrick, 1990)'
_diffrn_ambient_temperature 173(2)
_diffrn_measured_fraction_theta_full 0.990
_diffrn_measured_fraction_theta_max 0.990
_diffrn_measurement_device_type 'Bruker APEX-II CCD'
_diffrn_measurement_method '\f and \w scans'
_diffrn_radiation_monochromator graphite
_diffrn_radiation_source 'fine-focus sealed tube'
_diffrn_radiation_type MoK\a
_diffrn_radiation_wavelength 0.71073
_diffrn_reflns_av_R_equivalents 0.0132
_diffrn_reflns_av_sigmaI/netI 0.0257
_diffrn_reflns_limit_h_max 8
_diffrn_reflns_limit_h_min -8
_diffrn_reflns_limit_k_max 11
_diffrn_reflns_limit_k_min -7
_diffrn_reflns_limit_l_max 7
_diffrn_reflns_limit_l_min -12
_diffrn_reflns_number 3342
_diffrn_reflns_theta_full 25.01
_diffrn_reflns_theta_max 25.01
_diffrn_reflns_theta_min 2.18
_diffrn_standards_number 0
_exptl_absorpt_coefficient_mu 0.984
_exptl_absorpt_correction_T_max 0.8828
_exptl_absorpt_correction_T_min 0.8665
_exptl_absorpt_correction_type multi-scan
_exptl_absorpt_process_details SADABS
_exptl_crystal_colour PALE-YELLOW
_exptl_crystal_density_diffrn 1.914
_exptl_crystal_density_meas ?
_exptl_crystal_density_method 'not measured'
_exptl_crystal_description BLOCK
_exptl_crystal_F_000 376
_exptl_crystal_size_max 0.15
_exptl_crystal_size_mid 0.14
_exptl_crystal_size_min 0.13
_refine_diff_density_max 0.524
_refine_diff_density_min -2.073
_refine_diff_density_rms 0.084
_refine_ls_extinction_method none
_refine_ls_goodness_of_fit_ref 1.080
_refine_ls_hydrogen_treatment constr
_refine_ls_matrix_type full
_refine_ls_number_parameters 202
_refine_ls_number_reflns 2268
_refine_ls_number_restraints 0
_refine_ls_restrained_S_all 1.080
_refine_ls_R_factor_all 0.0398
_refine_ls_R_factor_gt 0.0365
_refine_ls_shift/su_max 0.000
_refine_ls_shift/su_mean 0.000
_refine_ls_structure_factor_coef Fsqd
_refine_ls_weighting_details 'calc w=1/[\s^2^(Fo^2^)+(0.0169P)^2^+2.1104P] where P=(Fo^2^+2Fc^2^)/3'
_refine_ls_weighting_scheme calc
_refine_ls_wR_factor_gt 0.0788
_refine_ls_wR_factor_ref 0.0815
_reflns_number_gt 2112
_reflns_number_total 2268
_reflns_threshold_expression >2sigma(I)
_cod_data_source_file c3ce40946e.cif
_cod_data_source_block 2
_cod_depositor_comments
;
The following automatic conversions were performed:

'_symmetry_cell_setting' value 'Triclinic' changed to 'triclinic'
according to /home/saulius/struct/CIF-dictionaries/cif_core.dic
dictionary named 'cif_core.dic' version 2.4.2 from
2011-04-26.

'_exptl_absorpt_correction_type' value 'MULTI-SCAN'
changed to 'multi-scan' according to
/home/saulius/struct/CIF-dictionaries/cif_core.dic dictionary named
'cif_core.dic' version 2.4.2 from
2011-04-26.

'_refine_ls_hydrogen_treatment' value 'CONSTR' changed
to 'constr' according to
/home/saulius/struct/CIF-dictionaries/cif_core.dic dictionary named
'cif_core.dic' version 2.4.2 from 2011-04-26.

Automatic conversion script
Id: cif_fix_values 1891 2012-01-12 08:04:46Z andrius 

The following automatic conversions were performed:

'_exptl_crystal_density_meas' value 'NONE' was changed to '?' - the
value is perceived as not measured.

Automatic conversion script
Id: cif_fix_values 3008 2015-01-20 13:52:24Z robertas 
;
_cod_original_sg_symbol_H-M P-1
_cod_database_code 7210569

loop_
_symmetry_equiv_pos_as_xyz
'x, y, z'
'-x, -y, -z'

loop_
_atom_site_label
_atom_site_type_symbol
_atom_site_fract_x
_atom_site_fract_y
_atom_site_fract_z
_atom_site_U_iso_or_equiv
_atom_site_adp_type
_atom_site_occupancy
_atom_site_symmetry_multiplicity
_atom_site_calc_flag
_atom_site_refinement_flags
Cd1 Cd 0.0000 -0.5000 0.0000 0.03655(16) Uani 1 2 d S
Si1 Si 0.0000 0.0000 0.5000 0.0148(3) Uani 1 2 d S
F1 F 0.1913(3) -0.0430(2) 0.4393(2) 0.0310(5) Uani 1 1 d .
F2 F 0.1296(3) 0.1876(2) 0.6096(2) 0.0344(5) Uani 1 1 d .
F3 F 0.0334(3) -0.0608(3) 0.6275(3) 0.0468(7) Uani 1 1 d .
O1 O 0.1830(4) -0.6672(3) -0.1021(3) 0.0363(7) Uani 1 1 d .
H1A H 0.1692 -0.7088 -0.1921 0.054 Uiso 1 1 d R
H1B H 0.1696 -0.7418 -0.0763 0.054 Uiso 1 1 d R
O2 O 0.1262(4) 1.0333(3) 0.9139(3) 0.0411(7) Uani 1 1 d .
H2A H 0.1040 0.9842 0.8240 0.062 Uiso 1 1 d R
N1 N 0.4392(4) -0.0342(3) 0.2071(3) 0.0211(6) Uani 1 1 d .
N2 N 0.2598(4) -0.2779(4) 0.0971(3) 0.0308(7) Uani 1 1 d .
N3 N 0.4143(4) -0.2821(3) 0.1715(3) 0.0279(7) Uani 1 1 d .
N4 N 0.8007(4) 0.4721(3) 0.5799(3) 0.0271(7) Uani 1 1 d .
N5 N 0.9474(4) 0.5292(4) 0.7896(4) 0.0368(8) Uani 1 1 d .
N6 N 0.9498(5) 0.6716(4) 0.7825(5) 0.0580(13) Uani 1 1 d .
C1 C 0.2788(6) -0.1312(4) 0.1205(4) 0.0333(9) Uani 1 1 d .
H1 H 0.1917 -0.0960 0.0819 0.040 Uiso 1 1 calc R
C2 C 0.5174(5) -0.1344(4) 0.2362(4) 0.0237(7) Uani 1 1 d .
H2 H 0.6322 -0.1012 0.2960 0.028 Uiso 1 1 calc R
C3 C 0.5107(5) 0.1351(4) 0.2587(4) 0.0228(7) Uani 1 1 d .
C4 C 0.6155(5) 0.2204(4) 0.3930(4) 0.0203(7) Uani 1 1 d .
H4 H 0.6364 0.1680 0.4509 0.024 Uiso 1 1 calc R
C5 C 0.6897(5) 0.3839(4) 0.4419(4) 0.0244(8) Uani 1 1 d .
C6 C 0.6547(7) 0.4619(4) 0.3597(4) 0.0394(11) Uani 1 1 d .
H6 H 0.7037 0.5743 0.3945 0.047 Uiso 1 1 calc R
C7 C 0.5478(8) 0.3738(5) 0.2270(5) 0.0531(14) Uani 1 1 d .
H7 H 0.5229 0.4266 0.1705 0.064 Uiso 1 1 calc R
C8 C 0.4758(7) 0.2101(5) 0.1739(4) 0.0416(11) Uani 1 1 d .
H8 H 0.4039 0.1502 0.0814 0.050 Uiso 1 1 calc R
C9 C 0.8593(5) 0.4135(4) 0.6677(4) 0.0263(8) Uani 1 1 d .
H9 H 0.8392 0.3033 0.6439 0.032 Uiso 1 1 calc R
C10 C 0.8625(6) 0.6341(5) 0.6579(6) 0.0506(13) Uani 1 1 d .
H10 H 0.8435 0.7094 0.6245 0.061 Uiso 1 1 calc R

loop_
_atom_site_aniso_label
_atom_site_aniso_U_11
_atom_site_aniso_U_22
_atom_site_aniso_U_33
_atom_site_aniso_U_23
_atom_site_aniso_U_13
_atom_site_aniso_U_12
Cd1 0.0195(2) 0.0262(2) 0.0339(2) -0.01682(17) -0.01087(16) 0.00834(16)
Si1 0.0175(6) 0.0103(6) 0.0138(6) 0.0035(5) -0.0007(5) 0.0022(5)
F1 0.0230(11) 0.0208(10) 0.0398(13) 0.0036(9) 0.0078(9) 0.0060(8)
F2 0.0243(11) 0.0149(10) 0.0421(13) -0.0053(9) 0.0008(9) -0.0012(8)
F3 0.0308(13) 0.0748(18) 0.0533(16) 0.0549(15) -0.0036(11) 0.0001(12)
O1 0.0314(15) 0.0206(13) 0.0428(16) -0.0020(12) -0.0059(12) 0.0118(11)
O2 0.0344(16) 0.0380(16) 0.0507(19) 0.0192(14) 0.0069(13) 0.0095(13)
N1 0.0248(15) 0.0174(14) 0.0172(14) 0.0034(11) -0.0037(12) 0.0072(12)
N2 0.0256(16) 0.0214(16) 0.0301(17) -0.0042(13) -0.0102(13) 0.0085(13)
N3 0.0216(16) 0.0193(15) 0.0339(17) 0.0041(13) -0.0061(13) 0.0048(12)
N4 0.0208(15) 0.0117(14) 0.0392(18) 0.0034(13) 0.0042(13) 0.0010(11)
N5 0.0221(16) 0.0203(16) 0.044(2) -0.0099(14) -0.0082(14) 0.0065(13)
N6 0.038(2) 0.0142(17) 0.086(3) -0.0093(18) -0.026(2) 0.0048(15)
C1 0.037(2) 0.0250(19) 0.026(2) -0.0025(16) -0.0169(16) 0.0144(17)
C2 0.0195(17) 0.0177(17) 0.0288(19) 0.0059(15) -0.0035(14) 0.0046(14)
C3 0.034(2) 0.0158(16) 0.0195(17) 0.0069(14) 0.0053(15) 0.0098(14)
C4 0.0222(17) 0.0159(16) 0.0234(17) 0.0102(14) 0.0041(14) 0.0031(13)
C5 0.0274(19) 0.0160(16) 0.0271(19) 0.0069(14) 0.0104(15) 0.0048(14)
C6 0.071(3) 0.0173(18) 0.038(2) 0.0176(17) 0.027(2) 0.0148(19)
C7 0.117(5) 0.033(2) 0.029(2) 0.022(2) 0.025(3) 0.038(3)
C8 0.082(3) 0.031(2) 0.0178(19) 0.0102(17) 0.006(2) 0.027(2)
C9 0.0183(17) 0.0171(17) 0.030(2) -0.0012(15) 0.0028(15) 0.0024(14)
C10 0.035(2) 0.0128(19) 0.078(4) 0.001(2) -0.016(2) -0.0013(17)

loop_
_atom_type_symbol
_atom_type_description
_atom_type_scat_dispersion_real
_atom_type_scat_dispersion_imag
_atom_type_scat_source
C C 0.0033 0.0016 'International Tables Vol C Tables 4.2.6.8 and 6.1.1.4'
H H 0.0000 0.0000 'International Tables Vol C Tables 4.2.6.8 and 6.1.1.4'
N N 0.0061 0.0033 'International Tables Vol C Tables 4.2.6.8 and 6.1.1.4'
O O 0.0106 0.0060 'International Tables Vol C Tables 4.2.6.8 and 6.1.1.4'
F F 0.0171 0.0103 'International Tables Vol C Tables 4.2.6.8 and 6.1.1.4'
Si Si 0.0817 0.0704 'International Tables Vol C Tables 4.2.6.8 and 6.1.1.4'
Cd Cd -0.8075 1.2024 'International Tables Vol C Tables 4.2.6.8 and 6.1.1.4'

loop_
_geom_angle_atom_site_label_1
_geom_angle_atom_site_label_2
_geom_angle_atom_site_label_3
_geom_angle
_geom_angle_site_symmetry_1
_geom_angle_site_symmetry_3
O1 Cd1 O1 180.0 . 2_545
O1 Cd1 N5 91.58(11) . 1_444
O1 Cd1 N5 88.42(11) 2_545 1_444
O1 Cd1 N5 88.42(11) . 2_656
O1 Cd1 N5 91.58(11) 2_545 2_656
N5 Cd1 N5 180.000(1) 1_444 2_656
O1 Cd1 N2 91.19(10) . .
O1 Cd1 N2 88.81(10) 2_545 .
N5 Cd1 N2 94.10(11) 1_444 .
N5 Cd1 N2 85.90(11) 2_656 .
O1 Cd1 N2 88.81(10) . 2_545
O1 Cd1 N2 91.19(10) 2_545 2_545
N5 Cd1 N2 85.90(11) 1_444 2_545
N5 Cd1 N2 94.10(11) 2_656 2_545
N2 Cd1 N2 180.0 . 2_545
F3 Si1 F3 180.000(1) 2_556 .
F3 Si1 F1 90.54(12) 2_556 .
F3 Si1 F1 89.46(12) . .
F3 Si1 F1 89.46(12) 2_556 2_556
F3 Si1 F1 90.54(12) . 2_556
F1 Si1 F1 179.999(1) . 2_556
F3 Si1 F2 89.66(12) 2_556 .
F3 Si1 F2 90.34(12) . .
F1 Si1 F2 89.33(10) . .
F1 Si1 F2 90.67(10) 2_556 .
F3 Si1 F2 90.34(12) 2_556 2_556
F3 Si1 F2 89.66(12) . 2_556
F1 Si1 F2 90.67(10) . 2_556
F1 Si1 F2 89.33(10) 2_556 2_556
F2 Si1 F2 180.0 . 2_556
Cd1 O1 H1A 115.4 . .
Cd1 O1 H1B 113.4 . .
H1A O1 H1B 106.9 . .
H2A O2 H2B 106.8 . .
C1 N1 C2 104.1(3) . .
C1 N1 C3 128.4(3) . .
C2 N1 C3 127.4(3) . .
C1 N2 N3 107.7(3) . .
C1 N2 Cd1 130.3(2) . .
N3 N2 Cd1 120.5(2) . .
C2 N3 N2 105.8(3) . .
C9 N4 C10 103.9(3) . .
C9 N4 C5 127.5(3) . .
C10 N4 C5 128.5(4) . .
C9 N5 N6 107.4(4) . .
C9 N5 Cd1 124.7(3) . 1_666
N6 N5 Cd1 125.1(3) . 1_666
C10 N6 N5 106.5(3) . .
N2 C1 N1 111.0(3) . .
N2 C1 H1 124.5 . .
N1 C1 H1 124.5 . .
N3 C2 N1 111.3(3) . .
N3 C2 H2 124.3 . .
N1 C2 H2 124.3 . .
C4 C3 C8 121.4(3) . .
C4 C3 N1 118.5(3) . .
C8 C3 N1 120.1(3) . .
C3 C4 C5 118.8(3) . .
C3 C4 H4 120.6 . .
C5 C4 H4 120.6 . .
C4 C5 C6 120.9(4) . .
C4 C5 N4 118.9(3) . .
C6 C5 N4 120.3(3) . .
C7 C6 C5 118.9(3) . .
C7 C6 H6 120.5 . .
C5 C6 H6 120.5 . .
C6 C7 C8 121.5(4) . .
C6 C7 H7 119.3 . .
C8 C7 H7 119.3 . .
C7 C8 C3 118.6(4) . .
C7 C8 H8 120.7 . .
C3 C8 H8 120.7 . .
N5 C9 N4 110.7(3) . .
N5 C9 H9 124.6 . .
N4 C9 H9 124.6 . .
N6 C10 N4 111.5(4) . .
N6 C10 H10 124.2 . .
N4 C10 H10 124.2 . .

loop_
_geom_bond_atom_site_label_1
_geom_bond_atom_site_label_2
_geom_bond_distance
_geom_bond_site_symmetry_2
Cd1 O1 2.326(2) .
Cd1 O1 2.326(2) 2_545
Cd1 N5 2.327(4) 1_444
Cd1 N5 2.327(4) 2_656
Cd1 N2 2.334(3) .
Cd1 N2 2.334(3) 2_545
Si1 F3 1.670(2) 2_556
Si1 F3 1.670(2) .
Si1 F1 1.673(2) .
Si1 F1 1.673(2) 2_556
Si1 F2 1.6948(19) .
Si1 F2 1.6948(19) 2_556
O1 H1A 0.8400 .
O1 H1B 0.8401 .
O2 H2A 0.8401 .
O2 H2B 0.8453 .
N1 C1 1.352(5) .
N1 C2 1.361(4) .
N1 C3 1.430(4) .
N2 C1 1.292(5) .
N2 N3 1.392(4) .
N3 C2 1.305(4) .
N4 C9 1.351(5) .
N4 C10 1.369(5) .
N4 C5 1.429(5) .
N5 C9 1.305(5) .
N5 N6 1.387(5) .
N5 Cd1 2.327(4) 1_666
N6 C10 1.290(7) .
C1 H1 0.9500 .
C2 H2 0.9500 .
C3 C4 1.380(5) .
C3 C8 1.387(5) .
C4 C5 1.386(5) .
C4 H4 0.9500 .
C5 C6 1.389(5) .
C6 C7 1.375(7) .
C6 H6 0.9500 .
C7 C8 1.382(6) .
C7 H7 0.9500 .
C8 H8 0.9500 .
C9 H9 0.9500 .
C10 H10 0.9500 .

loop_
_geom_torsion_atom_site_label_1
_geom_torsion_atom_site_label_2
_geom_torsion_atom_site_label_3
_geom_torsion_atom_site_label_4
_geom_torsion
_geom_torsion_site_symmetry_1
O1 Cd1 N2 C1 147.5(4) .
O1 Cd1 N2 C1 -32.5(4) 2_545
N5 Cd1 N2 C1 55.8(4) 1_444
N5 Cd1 N2 C1 -124.2(4) 2_656
N2 Cd1 N2 C1 44(13) 2_545
O1 Cd1 N2 N3 -48.1(3) .
O1 Cd1 N2 N3 131.9(3) 2_545
N5 Cd1 N2 N3 -139.8(3) 1_444
N5 Cd1 N2 N3 40.2(3) 2_656
N2 Cd1 N2 N3 -151(13) 2_545
C1 N2 N3 C2 0.3(4) .
Cd1 N2 N3 C2 -167.3(2) .
C9 N5 N6 C10 0.4(5) .
Cd1 N5 N6 C10 -161.1(3) 1_666
N3 N2 C1 N1 0.1(5) .
Cd1 N2 C1 N1 166.0(3) .
C2 N1 C1 N2 -0.4(4) .
C3 N1 C1 N2 -179.7(3) .
N2 N3 C2 N1 -0.5(4) .
C1 N1 C2 N3 0.6(4) .
C3 N1 C2 N3 179.9(3) .
C1 N1 C3 C4 147.3(4) .
C2 N1 C3 C4 -31.9(5) .
C1 N1 C3 C8 -33.3(6) .
C2 N1 C3 C8 147.6(4) .
C8 C3 C4 C5 -1.3(5) .
N1 C3 C4 C5 178.2(3) .
C3 C4 C5 C6 2.1(5) .
C3 C4 C5 N4 -179.0(3) .
C9 N4 C5 C4 6.7(5) .
C10 N4 C5 C4 -168.7(4) .
C9 N4 C5 C6 -174.4(4) .
C10 N4 C5 C6 10.2(6) .
C4 C5 C6 C7 -1.3(6) .
N4 C5 C6 C7 179.8(4) .
C5 C6 C7 C8 -0.3(7) .
C6 C7 C8 C3 1.1(7) .
C4 C3 C8 C7 -0.3(6) .
N1 C3 C8 C7 -179.7(4) .
N6 N5 C9 N4 -0.7(4) .
Cd1 N5 C9 N4 160.9(2) 1_666
C10 N4 C9 N5 0.7(4) .
C5 N4 C9 N5 -175.6(3) .
N5 N6 C10 N4 0.0(6) .
C9 N4 C10 N6 -0.4(5) .
C5 N4 C10 N6 175.8(4) .
